data_1001845
loop_
_publ_author_name
'Labbe, P'
'Ouachee, D'
'Goreaud, M'
'Raveau, B'

_publ_section_title
;
Bronzes with a Tunnel Structure Kx P4 O8 (W O3)2m: The Tenth Member of
the Series - K P8 W40 O136
;
_journal_coden_ASTM JSSCBI
_journal_name_full 'Journal of Solid State Chemistry'
_journal_page_first 163
_journal_page_last 172
_journal_paper_doi 10.1016/0022-4596(83)90184-6
_journal_volume 50
_journal_year 1983
_chemical_formula_structural 'K P4 W20 O67'
_chemical_formula_sum 'K O67 P4 W20'
_chemical_name_systematic
;
Potassium phosphorus tungsten oxide (1/4/20/67)
;
_space_group_IT_number 13
_symmetry_cell_setting monoclinic
_symmetry_Int_Tables_number 13
_symmetry_space_group_name_Hall '-P 2yc'
_symmetry_space_group_name_H-M 'P 1 2/c 1'
_cell_angle_alpha 90
_cell_angle_beta 91.864(14)
_cell_angle_gamma 90
_cell_formula_units_Z 1
_cell_length_a 19.58899(300)
_cell_length_b 3.7681(2)
_cell_length_c 16.96999(300)
_cell_volume 1251.9
_refine_ls_R_factor_all 0.04
_cod_database_code 1001845

loop_
_symmetry_equiv_pos_as_xyz
x,y,z
-x,y,1/2-z
-x,-y,-z
x,-y,1/2+z

loop_
_atom_site_label
_atom_site_type_symbol
_atom_site_symmetry_multiplicity
_atom_site_Wyckoff_symbol
_atom_site_fract_x
_atom_site_fract_y
_atom_site_fract_z
_atom_site_occupancy
_atom_site_attached_hydrogens
_atom_site_calc_flag
W1 W6+ 4 g 0.19986(3) 0.4614(3) 0.29495(4) 1. 0 d
W2 W6+ 4 g 0.45919(5) 0.4866(2) 0.39891(5) 1. 0 d
W3 W6+ 4 g 0.28959(4) 0.5366(3) 0.49615(4) 1. 0 d
W4 W6+ 4 g 0.37252(4) 0.5188(3) 0.19903(4) 1. 0 d
W5 W6+ 4 g 0.11661(3) 0.5449(3) 0.09010(4) 1. 0 d
K1 K1+ 2 e 0. 0.0070(6) 0.25 0.25 0 d
P1 P5+ 4 g 0.0554(5) 0.396(3) 0.3980(6) 0.5 0 d
P2 P5+ 4 g 0.0542(5) 0.600(3) 0.3979(6) 0.5 0 d
O1 O2- 4 g 0.147(1) 0.460(11) 0.190(2) 0.5 0 d
O2 O2- 4 g 0.139(2) 0.582(13) 0.192(2) 0.5 0 d
O3 O2- 4 g 0.2779(9) 0.472(6) 0.2444(9) 1. 0 d
O4 O2- 4 g 0.231(2) 0.435(11) 0.393(2) 0.5 0 d
O5 O2- 4 g 0.237(2) 0.581(12) 0.393(2) 0.5 0 d
O6 O2- 4 g 0.102(1) 0.425(7) 0.338(1) 0.5 0 d
O7 O2- 4 g 0.105(2) 0.585(12) 0.340(2) 0.5 0 d
O8 O2- 4 g 0.3691(9) 0.501(5) 0.446(1) 1. 0 d
O9 O2- 4 g 0.325(1) 0.444(8) 0.095(1) 0.5 0 d
O10 O2- 4 g 0.328(3) 0.589(14) 0.093(3) 0.5 0 d
O11 O2- 4 g 0.1968(9) 0.490(6) 0.045(1) 1. 0 d
O12 O2- 4 g 0.4553(8) 0.474(5) 0.1505(9) 1. 0 d
O13 O2- 4 g 0.411(1) 0.444(8) 0.298(1) 0.5 0 d
O14 O2- 4 g 0.411(2) 0.596(15) 0.298(3) 0.5 0 d
O15 O2- 4 g 0.0177(8) 0.480(5) 0.1263(9) 1. 0 d
O16 O2- 4 g 0.075(2) 0.40(1) 0.478(2) 0.5 0 d
O17 O2- 4 g 0.070(2) 0.580(9) 0.481(2) 0.5 0 d
O18 O2- 2 b 0.5 0.5 0. 0.5 0 d
O19 O2- 4 g 0.196(2) -0.005(14) 0.303(3) 0.5 0 d
O20 O2- 4 g 0.180(2) -0.003(11) 0.278(2) 0.5 0 d
O21 O2- 4 g 0.463(1) -0.001(8) 0.406(2) 0.5 0 d
O22 O2- 4 g 0.449(2) -0.010(15) 0.388(3) 0.5 0 d
O23 O2- 4 g 0.283(2) 0.007(10) 0.505(2) 0.5 0 d
O24 O2- 4 g 0.278(2) 0.003(9) 0.477(2) 0.5 0 d
O25 O2- 4 g 0.366(2) 0.002(13) 0.182(2) 0.5 0 d
O26 O2- 4 g 0.367(2) 0.005(13) 0.210(3) 0.5 0 d
O27 O2- 4 g 0.120(2) 0.009(10) 0.098(2) 0.5 0 d
O28 O2- 4 g 0.096(2) 0.017(11) 0.078(2) 0.5 0 d
O29 O2- 4 g 0.070(5) -0.010(32) 0.413(6) 0.25 0 d
O30 O2- 4 g 0.050(3) -0.017(17) 0.366(3) 0.25 0 d
K2 K1+ 2 ? -1. -1. -1. 0.25 0 dum

loop_
_atom_type_symbol
_atom_type_oxidation_number
W6+ 5.650
K1+ 1.000
P5+ 5.000
O2- -2.000
